data_4514510
loop_
_publ_author_name
'Han, Lin'
'Pham, Tony'
'Zhuo, Mingjing'
'Forrest, Katherine A.'
'Suepaul, Shanelle'
'Space, Brian'
'Zaworotko, Michael J.'
'Shi, Wei'
'Chen, Yao'
'Cheng, Peng'
'Zhang, Zhenjie'

_publ_section_title
;
 Molecular Sieving and Direct Visualization of CO<sub>2</sub> in Binding
 Pockets of an Ultramicroporous Lanthanide Metal-Organic Framework
 Platform.
;
_journal_issue 26
_journal_name_full 'ACS applied materials &amp; interfaces'
_journal_page_first 23192
_journal_page_last 23197
_journal_paper_doi 10.1021/acsami.9b04619
_journal_volume 11
_journal_year 2019
_chemical_formula_moiety 'C12 H8 N3 Nd O9, 0.75(C O2)'
_chemical_formula_sum 'C12.75 H8 N3 Nd O10.5'
_chemical_formula_weight 515.46
_space_group_crystal_system monoclinic
_space_group_IT_number 14
_space_group_name_Hall '-P 2ybc'
_space_group_name_H-M_alt 'P 1 21/c 1'
_symmetry_space_group_name_Hall '-P 2ybc'
_symmetry_space_group_name_H-M 'P 1 21/c 1'
_atom_sites_solution_hydrogens geom
_atom_sites_solution_primary direct
_atom_sites_solution_secondary difmap
_audit_creation_date 2019-05-28
_audit_creation_method
;
Olex2 1.2
(compiled 2014.09.19 svn.r3010 for OlexSys, GUI svn.r4874)
;
_cell_angle_alpha 90.00
_cell_angle_beta 109.322(4)
_cell_angle_gamma 90.00
_cell_formula_units_Z 4
_cell_length_a 10.2441(4)
_cell_length_b 17.1637(5)
_cell_length_c 11.2495(3)
_cell_measurement_reflns_used 2440
_cell_measurement_temperature 120.00(10)
_cell_measurement_theta_max 25.3130
_cell_measurement_theta_min 3.4860
_cell_volume 1866.55(11)
_computing_molecular_graphics 'Olex2 (Dolomanov et al., 2009)'
_computing_publication_material 'Olex2 (Dolomanov et al., 2009)'
_computing_structure_refinement 'SHELXL-97 (Sheldrick, 1997)'
_computing_structure_solution 'SHELXS-97 (Sheldrick, 1990)'
_diffrn_ambient_temperature 120.00(10)
_diffrn_measured_fraction_theta_full 0.991
_diffrn_measured_fraction_theta_max 0.991
_diffrn_measurement_device_type 'SuperNova, Single source at offset/far, Eos'
_diffrn_radiation_monochromator graphite
_diffrn_radiation_type MoK\a
_diffrn_radiation_wavelength 0.71073
_diffrn_reflns_av_R_equivalents 0.0381
_diffrn_reflns_av_unetI/netI 0.0604
_diffrn_reflns_limit_h_max 7
_diffrn_reflns_limit_h_min -12
_diffrn_reflns_limit_k_max 20
_diffrn_reflns_limit_k_min -11
_diffrn_reflns_limit_l_max 13
_diffrn_reflns_limit_l_min -13
_diffrn_reflns_number 7000
_diffrn_reflns_theta_full 25.00
_diffrn_reflns_theta_max 25.00
_diffrn_reflns_theta_min 3.05
_diffrn_source 'fine-focus sealed tube'
_exptl_absorpt_coefficient_mu 2.840
_exptl_absorpt_correction_T_max 1.00000
_exptl_absorpt_correction_T_min 0.82247
_exptl_absorpt_correction_type multi-scan
_exptl_crystal_colour pink
_exptl_crystal_density_diffrn 1.834
_exptl_crystal_density_method 'not measured'
_exptl_crystal_description 'clear light cube'
_exptl_crystal_F_000 998
_exptl_crystal_size_max 0.35
_exptl_crystal_size_mid 0.22
_exptl_crystal_size_min 0.18
_refine_diff_density_max 1.059
_refine_diff_density_min -0.859
_refine_diff_density_rms 0.185
_refine_ls_extinction_method none
_refine_ls_goodness_of_fit_ref 1.105
_refine_ls_hydrogen_treatment mixed
_refine_ls_matrix_type full
_refine_ls_number_parameters 253
_refine_ls_number_reflns 3261
_refine_ls_number_restraints 60
_refine_ls_restrained_S_all 1.098
_refine_ls_R_factor_all 0.0655
_refine_ls_R_factor_gt 0.0461
_refine_ls_shift/su_max 0.001
_refine_ls_shift/su_mean 0.000
_refine_ls_structure_factor_coef Fsqd
_refine_ls_weighting_details 'calc w=1/[\s^2^(Fo^2^)+(0.0226P)^2^+15.1495P] where P=(Fo^2^+2Fc^2^)/3'
_refine_ls_weighting_scheme calc
_refine_ls_wR_factor_gt 0.0901
_refine_ls_wR_factor_ref 0.1035
_reflns_number_gt 2522
_reflns_number_total 3261
_reflns_threshold_expression >2sigma(I)
_cod_data_source_file am9b04619_si_009.cif
_cod_data_source_block CO2@NKMOF-3-Nd
_cod_original_cell_volume 1866.55(10)
_cod_original_formula_sum 'C12.75 H8 N3 Nd O10.50'
_cod_database_code 4514510
_olex2_refinement_description
;
1. Others
 Fixed Sof: O10(0.75) O11(0.75) C13(0.75)
 Fixed Uiso: H1(0.018) H2(0.023) H7(0.019) H6(0.017) H5(0.023) H8(0.02)
 H11(0.012) H12(0.018)
 Fixed X: H1(0.8266) H2(1.0635) H7(0.6626) H6(0.7851) H5(1.0219) H8(0.6091)
 H11(0.3875) H12(0.4378)
 Fixed Y: H1(0.133) H2(0.1154) H7(-0.1928) H6(0.0296) H5(0.0149) H8(-0.3129)
 H11(-0.2116) H12(-0.0917)
 Fixed Z: H1(0.4828) H2(0.5464) H7(0.2682) H6(0.1598) H5(0.2151) H8(0.1791)
 H11(-0.1454) H12(-0.0483)
;
_olex2_submission_special_instructions 'No special instructions were received'
_platon_squeeze_void_probe_radius 1.20

loop_
_space_group_symop_id
_space_group_symop_operation_xyz
1 'x, y, z'
2 '-x, y+1/2, -z+1/2'
3 '-x, -y, -z'
4 'x, -y-1/2, z-1/2'

loop_
_atom_site_label
_atom_site_type_symbol
_atom_site_fract_x
_atom_site_fract_y
_atom_site_fract_z
_atom_site_U_iso_or_equiv
_atom_site_adp_type
_atom_site_occupancy
_atom_site_symmetry_multiplicity
_atom_site_calc_flag
_atom_site_refinement_flags
Nd1 Nd 0.48654(4) -0.00312(2) 0.31477(3) 0.01072(13) Uani 1 1 d .
O5 O 0.6498(5) 0.0895(3) 0.2836(4) 0.0123(11) Uani 1 1 d .
O7 O 0.2688(5) 0.0236(3) 0.3485(5) 0.0197(13) Uani 1 1 d .
N2 N 0.5537(6) -0.1319(4) 0.1195(5) 0.0136(14) Uani 1 1 d .
N3 N 0.7874(6) 0.0810(3) 0.3159(5) 0.0103(13) Uani 1 1 d .
O1 O 0.2874(6) -0.0251(3) 0.1064(5) 0.0249(14) Uani 1 1 d U
O2 O 0.3518(5) 0.0950(3) 0.1524(5) 0.0192(12) Uani 1 1 d U
O8 O 0.4289(5) -0.1435(3) 0.3256(4) 0.0157(11) Uani 1 1 d .
O9 O 0.5305(5) 0.0863(3) 0.4905(4) 0.0114(11) Uani 1 1 d .
O6 O 0.7128(5) -0.0507(3) 0.4519(4) 0.0157(12) Uani 1 1 d .
C1 C 0.8669(7) 0.1080(4) 0.4303(7) 0.0148(17) Uani 1 1 d .
H1 H 0.8266 0.1330 0.4828 0.018 Uiso 1 1 calc R
C3 C 1.0678(7) 0.0613(4) 0.3885(6) 0.0099(15) Uani 1 1 d .
C2 C 1.0081(8) 0.0977(4) 0.4677(7) 0.0194(19) Uani 1 1 d .
H2 H 1.0635 0.1154 0.5464 0.023 Uiso 1 1 calc R
O4 O 0.5863(5) -0.0621(3) 0.1702(4) 0.0142(12) Uani 1 1 d .
C7 C 0.6049(8) -0.1970(4) 0.1850(6) 0.0156(17) Uani 1 1 d .
H7 H 0.6626 -0.1928 0.2682 0.019 Uiso 1 1 calc R
C4 C 1.2207(7) 0.0442(4) 0.4318(7) 0.0164(17) Uani 1 1 d .
C6 C 0.8423(7) 0.0471(5) 0.2379(7) 0.0145(17) Uani 1 1 d .
H6 H 0.7851 0.0296 0.1598 0.017 Uiso 1 1 calc R
O3 O 0.1654(6) 0.0699(4) -0.0039(6) 0.0407(18) Uani 1 1 d U
N1 N 0.2630(7) 0.0469(4) 0.0815(6) 0.0250(17) Uani 1 1 d U
C5 C 0.9837(8) 0.0374(5) 0.2713(7) 0.0194(18) Uani 1 1 d .
H5 H 1.0219 0.0149 0.2151 0.023 Uiso 1 1 calc R
C9 C 0.4888(7) -0.2753(4) 0.0068(6) 0.0108(15) Uani 1 1 d .
C10 C 0.4595(7) -0.1465(4) 0.4413(6) 0.0111(15) Uani 1 1 d U
C8 C 0.5738(7) -0.2685(4) 0.1320(7) 0.0165(17) Uani 1 1 d .
H8 H 0.6091 -0.3129 0.1791 0.020 Uiso 1 1 calc R
C11 C 0.4410(7) -0.2085(4) -0.0607(6) 0.0102(15) Uani 1 1 d U
H11 H 0.3875 -0.2116 -0.1454 0.012 Uiso 1 1 calc R
C12 C 0.4724(7) -0.1368(5) -0.0031(7) 0.0146(17) Uani 1 1 d .
H12 H 0.4378 -0.0917 -0.0483 0.018 Uiso 1 1 calc R
O10 O 0.9036(13) 0.1472(9) 0.7647(16) 0.099(5) Uani 0.75 1 d P
O11 O 0.8482(18) 0.1919(9) 0.9265(18) 0.125(6) Uani 0.75 1 d P
C13 C 0.877(2) 0.1726(13) 0.847(2) 0.075(6) Uani 0.75 1 d P

loop_
_atom_site_aniso_label
_atom_site_aniso_U_11
_atom_site_aniso_U_22
_atom_site_aniso_U_33
_atom_site_aniso_U_23
_atom_site_aniso_U_13
_atom_site_aniso_U_12
Nd1 0.0116(2) 0.0101(2) 0.0095(2) 0.00003(17) 0.00225(14) 0.00094(19)
O5 0.007(2) 0.019(3) 0.014(3) 0.005(2) 0.007(2) 0.002(2)
O7 0.010(3) 0.033(3) 0.017(3) -0.002(2) 0.005(2) 0.002(2)
N2 0.013(3) 0.013(3) 0.016(3) -0.005(3) 0.006(3) -0.002(3)
N3 0.004(3) 0.013(3) 0.013(3) 0.002(3) 0.001(2) -0.003(3)
O1 0.021(3) 0.031(3) 0.020(3) -0.009(2) 0.004(2) 0.001(2)
O2 0.019(3) 0.015(3) 0.021(3) 0.003(2) 0.004(2) -0.002(2)
O8 0.018(3) 0.016(3) 0.013(3) 0.000(2) 0.007(2) -0.004(2)
O9 0.011(3) 0.016(3) 0.012(2) -0.003(2) 0.010(2) -0.003(2)
O6 0.014(3) 0.019(3) 0.012(3) 0.004(2) 0.001(2) 0.001(2)
C1 0.016(4) 0.017(4) 0.013(4) -0.002(3) 0.007(3) 0.000(3)
C3 0.010(4) 0.015(4) 0.007(3) 0.000(3) 0.007(3) -0.001(3)
C2 0.018(4) 0.014(4) 0.016(4) 0.001(3) -0.008(3) -0.002(3)
O4 0.016(3) 0.018(3) 0.012(2) -0.009(2) 0.009(2) -0.004(2)
C7 0.021(4) 0.022(4) 0.006(3) 0.004(3) 0.007(3) 0.010(4)
C4 0.013(4) 0.013(4) 0.022(4) 0.000(3) 0.003(3) -0.001(3)
C6 0.009(4) 0.024(4) 0.013(4) -0.003(3) 0.006(3) 0.001(3)
O3 0.032(4) 0.048(4) 0.026(3) 0.001(3) -0.013(3) 0.018(3)
N1 0.022(3) 0.039(4) 0.017(3) 0.000(3) 0.010(3) 0.014(3)
C5 0.016(4) 0.024(4) 0.016(4) -0.001(3) 0.002(3) 0.006(4)
C9 0.009(3) 0.015(4) 0.009(3) 0.000(3) 0.005(3) 0.002(3)
C10 0.0108(17) 0.0114(17) 0.0116(17) -0.0006(10) 0.0043(10) 0.0007(10)
C8 0.018(4) 0.012(4) 0.016(4) 0.003(3) 0.001(3) 0.003(3)
C11 0.0106(17) 0.0106(17) 0.0100(17) -0.0003(10) 0.0042(10) -0.0001(10)
C12 0.013(4) 0.017(4) 0.016(4) 0.000(3) 0.008(3) 0.000(3)
O10 0.054(8) 0.111(13) 0.125(13) -0.004(10) 0.018(8) 0.005(8)
O11 0.149(15) 0.091(12) 0.168(17) -0.055(12) 0.096(14) -0.045(11)
C13 0.070(13) 0.088(16) 0.085(15) -0.020(12) 0.050(12) -0.011(11)

loop_
_atom_type_symbol
_atom_type_description
_atom_type_scat_dispersion_real
_atom_type_scat_dispersion_imag
_atom_type_scat_source
C C 0.0033 0.0016 'International Tables Vol C Tables 4.2.6.8 and 6.1.1.4'
H H 0.0000 0.0000 'International Tables Vol C Tables 4.2.6.8 and 6.1.1.4'
N N 0.0061 0.0033 'International Tables Vol C Tables 4.2.6.8 and 6.1.1.4'
Nd Nd -0.1943 3.0179 'International Tables Vol C Tables 4.2.6.8 and 6.1.1.4'
O O 0.0106 0.0060 'International Tables Vol C Tables 4.2.6.8 and 6.1.1.4'

loop_
_geom_angle_atom_site_label_1
_geom_angle_atom_site_label_2
_geom_angle_atom_site_label_3
_geom_angle
_geom_angle_site_symmetry_1
_geom_angle_site_symmetry_3
O5 Nd1 Nd1 108.33(11) . 3_656
O5 Nd1 O7 127.90(17) . .
O5 Nd1 O1 110.02(17) . .
O5 Nd1 O2 72.28(16) . .
O5 Nd1 O8 146.05(17) . .
O5 Nd1 O9 135.05(14) . 3_656
O5 Nd1 O9 75.59(16) . .
O5 Nd1 O6 75.87(16) . .
O5 Nd1 N1 92.84(18) . .
O5 Nd1 C10 144.34(18) . .
O7 Nd1 Nd1 65.86(12) . 3_656
O7 Nd1 O1 71.19(17) . .
O7 Nd1 O2 71.15(17) . .
O7 Nd1 O8 86.03(18) . .
O7 Nd1 O9 70.11(16) . 3_656
O7 Nd1 O6 133.52(17) . .
O7 Nd1 N1 66.73(18) . .
O7 Nd1 C10 80.90(19) . .
O1 Nd1 Nd1 134.24(13) . 3_656
O1 Nd1 O9 114.92(17) . 3_656
O1 Nd1 N1 25.18(18) . .
O1 Nd1 C10 98.42(19) . .
O2 Nd1 Nd1 123.71(12) . 3_656
O2 Nd1 O1 50.40(17) . .
O2 Nd1 O9 141.26(16) . 3_656
O2 Nd1 N1 25.42(18) . .
O2 Nd1 C10 143.16(18) . .
O8 Nd1 Nd1 85.00(11) . 3_656
O8 Nd1 O1 76.92(17) . .
O8 Nd1 O2 126.64(16) . .
O8 Nd1 O9 50.38(15) . 3_656
O8 Nd1 N1 101.31(18) . .
O8 Nd1 C10 25.03(17) . .
O9 Nd1 Nd1 34.64(10) 3_656 3_656
O9 Nd1 Nd1 38.74(11) . 3_656
O9 Nd1 O7 71.64(16) . .
O9 Nd1 O1 135.42(17) . .
O9 Nd1 O2 94.41(17) . .
O9 Nd1 O8 123.72(16) . .
O9 Nd1 O9 73.38(18) . 3_656
O9 Nd1 O6 79.42(16) . .
O9 Nd1 N1 114.61(18) . .
O9 Nd1 N1 129.55(17) 3_656 .
O9 Nd1 C10 25.95(17) 3_656 .
O9 Nd1 C10 99.14(18) . .
O6 Nd1 Nd1 68.73(12) . 3_656
O6 Nd1 O1 145.12(17) . .
O6 Nd1 O2 148.09(17) . .
O6 Nd1 O8 80.66(16) . .
O6 Nd1 O9 67.13(15) . 3_656
O6 Nd1 N1 159.63(17) . .
O6 Nd1 C10 68.53(18) . .
O4 Nd1 Nd1 142.96(12) . 3_656
O4 Nd1 O5 73.16(17) . .
O4 Nd1 O7 143.26(16) . .
O4 Nd1 O1 73.12(17) . .
O4 Nd1 O2 92.55(17) . .
O4 Nd1 O8 77.69(17) . .
O4 Nd1 O9 144.11(15) . .
O4 Nd1 O9 119.11(16) . 3_656
O4 Nd1 O6 76.24(17) . .
O4 Nd1 N1 84.32(17) . .
O4 Nd1 C10 96.04(19) . .
N1 Nd1 Nd1 131.52(13) . 3_656
C10 Nd1 Nd1 60.47(14) . 3_656
C10 Nd1 N1 120.4(2) . .
N3 O5 Nd1 127.2(4) . .
C4 O7 Nd1 141.7(4) 1_455 .
O4 N2 C7 121.3(6) . .
O4 N2 C12 118.5(6) . .
C7 N2 C12 120.2(6) . .
O5 N3 C1 117.8(6) . .
C6 N3 O5 120.5(6) . .
C6 N3 C1 121.8(6) . .
N1 O1 Nd1 95.5(4) . .
N1 O2 Nd1 97.2(4) . .
C10 O8 Nd1 96.3(4) . .
Nd1 O9 Nd1 106.62(18) . 3_656
C10 O9 Nd1 87.3(4) 3_656 3_656
C10 O9 Nd1 164.4(5) 3_656 .
C4 O6 Nd1 133.9(5) 3_756 .
N3 C1 C2 119.0(7) . .
C2 C3 C4 120.9(6) . .
C5 C3 C2 118.7(7) . .
C5 C3 C4 120.3(7) . .
C1 C2 C3 120.3(7) . .
N2 O4 Nd1 124.7(4) . .
N2 C7 C8 121.3(7) . .
O7 C4 O6 126.2(7) 1_655 3_756
O7 C4 C3 116.1(6) 1_655 .
O6 C4 C3 117.6(7) 3_756 .
N3 C6 C5 120.7(7) . .
O1 N1 Nd1 59.3(3) . .
O1 N1 O2 116.0(6) . .
O2 N1 Nd1 57.4(3) . .
O3 N1 Nd1 172.8(6) . .
O3 N1 O1 123.0(7) . .
O3 N1 O2 121.0(7) . .
C3 C5 C6 119.5(8) . .
C8 C9 C10 121.6(6) . 4
C11 C9 C10 119.6(6) . 4
C11 C9 C8 118.6(7) . .
O8 C10 Nd1 58.6(4) . .
O8 C10 O9 122.9(7) . 3_656
O8 C10 C9 119.4(6) . 4_556
O9 C10 Nd1 66.7(4) 3_656 .
O9 C10 C9 117.6(6) 3_656 4_556
C9 C10 Nd1 162.8(5) 4_556 .
C7 C8 C9 119.8(7) . .
C9 C11 C12 120.0(7) . .
N2 C12 C11 120.1(7) . .
O11 C13 O10 175(3) . .

loop_
_geom_bond_atom_site_label_1
_geom_bond_atom_site_label_2
_geom_bond_distance
_geom_bond_site_symmetry_2
Nd1 Nd1 4.0860(7) 3_656
Nd1 O5 2.416(5) .
Nd1 O7 2.427(5) .
Nd1 O1 2.576(5) .
Nd1 O2 2.532(5) .
Nd1 O8 2.493(5) .
Nd1 O9 2.424(5) .
Nd1 O9 2.668(5) 3_656
Nd1 O6 2.460(5) .
Nd1 O4 2.412(5) .
Nd1 N1 2.982(6) .
Nd1 C10 2.902(7) .
O5 N3 1.343(7) .
O7 C4 1.245(9) 1_455
N2 O4 1.321(7) .
N2 C7 1.345(9) .
N2 C12 1.357(9) .
N3 C1 1.357(9) .
N3 C6 1.323(9) .
O1 N1 1.275(9) .
O2 N1 1.290(8) .
O8 C10 1.235(8) .
O9 Nd1 2.668(5) 3_656
O9 C10 1.271(8) 3_656
O6 C4 1.264(9) 3_756
C1 C2 1.378(10) .
C3 C2 1.386(10) .
C3 C4 1.507(10) .
C3 C5 1.378(10) .
C7 C8 1.356(11) .
C4 O7 1.245(9) 1_655
C4 O6 1.264(9) 3_756
C6 C5 1.381(10) .
O3 N1 1.201(8) .
C9 C10 1.512(10) 4
C9 C8 1.394(10) .
C9 C11 1.374(10) .
C10 O9 1.271(8) 3_656
C10 C9 1.512(10) 4_556
C11 C12 1.379(10) .
O10 C13 1.14(2) .
O11 C13 1.08(2) .

loop_
_platon_squeeze_void_nr
_platon_squeeze_void_average_x
_platon_squeeze_void_average_y
_platon_squeeze_void_average_z
_platon_squeeze_void_volume
_platon_squeeze_void_count_electrons
_platon_squeeze_void_content
1 0.112 0.250 0.230 107 14 ' '
2 -0.113 0.750 0.199 107 13 ' '
